data_1506437
loop_
_publ_author_name
'Colquhoun, Howard M.'
'Zhu, Zhixue'
'Dudman, Christopher C.'
'O'Mahoney, Caroline A.'
'Williams, David J.'
'Drew, Michael G. B.'

_publ_section_title
;
 Synthesis of Strained Macrocyclic Biaryls for Enthalpy-Driven
 Ring-Opening Polymerization
;
_journal_issue 25
_journal_name_full Macromolecules
_journal_page_first 10413
_journal_paper_doi 10.1021/ma0517796
_journal_volume 38
_journal_year 2005
_chemical_formula_sum 'C39 H24 Cl6 O8 S2'
_chemical_formula_weight 897.40
_chemical_name_systematic
; 
 ? 
;
_space_group_IT_number 14
_symmetry_cell_setting monoclinic
_symmetry_space_group_name_Hall '-P 2yn'
_symmetry_space_group_name_H-M 'P 1 21/n 1'
_atom_sites_solution_hydrogens geom
_atom_sites_solution_primary direct
_atom_sites_solution_secondary difmap
_audit_creation_method SHELXL-97
_cell_angle_alpha 90.00
_cell_angle_beta 106.735(10)
_cell_angle_gamma 90.00
_cell_formula_units_Z 4
_cell_length_a 15.00(2)
_cell_length_b 11.010(17)
_cell_length_c 24.89(3)
_cell_measurement_temperature 293(2)
_cell_volume 3936(9)
_computing_cell_refinement XDS
_computing_data_collection 'XDS (Kabsch, 1991)'
_computing_data_reduction XDS
_computing_molecular_graphics PLATON(Spek,1994)
_computing_structure_refinement 'SHELXL-93 (Sheldrick, 1993)'
_computing_structure_solution 'SHELXS-86 (Sheldrick, 1990)'
_diffrn_ambient_temperature 293(2)
_diffrn_measurement_device 'Marresearch Image Plate'
_diffrn_measurement_method '95 frames at 2^o intervals, counting time 5 min.'
_diffrn_radiation_monochromator graphite
_diffrn_radiation_source 'fine-focus sealed tube'
_diffrn_radiation_type MoK\a
_diffrn_radiation_wavelength 0.71073
_diffrn_reflns_av_R_equivalents 0.0769
_diffrn_reflns_av_sigmaI/netI 0.2489
_diffrn_reflns_limit_h_max 18
_diffrn_reflns_limit_h_min -18
_diffrn_reflns_limit_k_max 13
_diffrn_reflns_limit_k_min 0
_diffrn_reflns_limit_l_max 30
_diffrn_reflns_limit_l_min -30
_diffrn_reflns_number 10077
_diffrn_reflns_theta_max 26.07
_diffrn_reflns_theta_min 2.34
_exptl_absorpt_coefficient_mu 0.595
_exptl_absorpt_correction_type none
_exptl_crystal_density_diffrn 1.514
_exptl_crystal_density_method 'not measured'
_exptl_crystal_F_000 1824
_refine_diff_density_max 0.766
_refine_diff_density_min -0.418
_refine_diff_density_rms 0.076
_refine_ls_extinction_method none
_refine_ls_goodness_of_fit_ref 0.727
_refine_ls_hydrogen_treatment mixed
_refine_ls_matrix_type full
_refine_ls_number_parameters 478
_refine_ls_number_reflns 6445
_refine_ls_number_restraints 0
_refine_ls_restrained_S_all 0.727
_refine_ls_R_factor_all 0.2824
_refine_ls_R_factor_gt 0.0863
_refine_ls_shift/su_max 0.000
_refine_ls_shift/su_mean 0.000
_refine_ls_structure_factor_coef Fsqd
_refine_ls_weighting_details 'calc w=1/[\s^2^(Fo^2^)+(0.1667P)^2^+0.0000P] where P=(Fo^2^+2Fc^2^)/3'
_refine_ls_weighting_scheme calc
_refine_ls_wR_factor_gt 0.2250
_refine_ls_wR_factor_ref 0.2871
_reflns_number_gt 1709
_reflns_number_total 6445
_reflns_threshold_expression >2sigma(I)
_cod_data_source_file ma0517796si20050811_104324.cif
_cod_data_source_block 24
_cod_original_cell_volume 3937(10)
_cod_original_sg_symbol_H-M P21/n
_cod_database_code 1506437

loop_
_symmetry_equiv_pos_as_xyz
'x, y, z'
'-x+1/2, y+1/2, -z+1/2'
'-x, -y, -z'
'x-1/2, -y-1/2, z-1/2'

loop_
_atom_site_label
_atom_site_type_symbol
_atom_site_fract_x
_atom_site_fract_y
_atom_site_fract_z
_atom_site_U_iso_or_equiv
_atom_site_adp_type
_atom_site_occupancy
_atom_site_symmetry_multiplicity
_atom_site_calc_flag
_atom_site_refinement_flags
S1 S 0.05868(19) 0.8301(3) 0.24409(11) 0.0841(8) Uani 1 1 d .
O11 O 0.0730(5) 0.8340(7) 0.3040(3) 0.111(2) Uani 1 1 d .
O12 O 0.0083(4) 0.7307(6) 0.2116(3) 0.099(2) Uani 1 1 d .
C11 C 0.1659(6) 0.8409(10) 0.2301(4) 0.076(3) Uani 1 1 d .
C12 C 0.1866(8) 0.7734(9) 0.1897(4) 0.089(3) Uani 1 1 d .
H12 H 0.1453 0.7132 0.1716 0.107 Uiso 1 1 calc R
C13 C 0.2671(8) 0.7914(8) 0.1746(4) 0.083(3) Uani 1 1 d .
H13 H 0.2785 0.7421 0.1470 0.099 Uiso 1 1 calc R
C14 C 0.3317(6) 0.8797(9) 0.1989(3) 0.066(2) Uani 1 1 d .
C15 C 0.3117(7) 0.9484(10) 0.2440(4) 0.095(3) Uani 1 1 d .
H15 H 0.3532 1.0075 0.2630 0.114 Uiso 1 1 calc R
C16 C 0.2315(8) 0.9260(12) 0.2587(4) 0.107(4) Uani 1 1 d .
H16 H 0.2208 0.9687 0.2885 0.128 Uiso 1 1 calc R
C21 C 0.4110(7) 0.9218(8) 0.1771(4) 0.071(3) Uani 1 1 d .
C22 C 0.4849(7) 0.9961(9) 0.2072(4) 0.084(3) Uani 1 1 d .
H22 H 0.4914 1.0131 0.2448 0.101 Uiso 1 1 calc R
C23 C 0.4121(7) 0.8968(9) 0.1215(4) 0.087(3) Uani 1 1 d .
H23 H 0.3675 0.8437 0.1004 0.104 Uiso 1 1 calc R
C24 C 0.4758(8) 0.9466(11) 0.0962(4) 0.096(3) Uani 1 1 d .
H24 H 0.4734 0.9286 0.0593 0.116 Uiso 1 1 calc R
C25 C 0.5481(7) 1.0442(9) 0.1820(4) 0.088(3) Uani 1 1 d .
H25 H 0.5966 1.0931 0.2025 0.106 Uiso 1 1 calc R
C26 C 0.5388(7) 1.0196(9) 0.1269(4) 0.074(3) Uani 1 1 d .
S27 S 0.61162(19) 1.1044(3) 0.09455(12) 0.0882(9) Uani 1 1 d .
O28 O 0.6095(5) 1.0421(7) 0.0432(3) 0.112(2) Uani 1 1 d .
O29 O 0.6999(4) 1.1318(7) 0.1357(3) 0.115(2) Uani 1 1 d .
C31 C 0.5513(6) 1.2406(9) 0.0767(3) 0.070(3) Uani 1 1 d .
C32 C 0.4681(7) 1.2444(10) 0.0342(4) 0.079(3) Uani 1 1 d .
H32 H 0.4455 1.1750 0.0135 0.095 Uiso 1 1 calc R
C33 C 0.4176(7) 1.3547(11) 0.0224(4) 0.087(3) Uani 1 1 d .
H33 H 0.3619 1.3577 -0.0062 0.104 Uiso 1 1 calc R
C34 C 0.4515(8) 1.4600(10) 0.0540(4) 0.078(3) Uani 1 1 d .
C35 C 0.5375(8) 1.4506(13) 0.0955(4) 0.096(3) Uani 1 1 d .
H35 H 0.5624 1.5187 0.1166 0.116 Uiso 1 1 calc R
C36 C 0.5850(7) 1.3433(11) 0.1054(4) 0.085(3) Uani 1 1 d .
H36 H 0.6422 1.3405 0.1327 0.102 Uiso 1 1 calc R
O37 O 0.4043(6) 1.5687(6) 0.0410(3) 0.103(2) Uani 1 1 d .
C41 C 0.3119(7) 1.5782(9) 0.0429(4) 0.075(3) Uani 1 1 d .
C42 C 0.2694(7) 1.6806(10) 0.0152(4) 0.088(3) Uani 1 1 d .
H42 H 0.3003 1.7319 -0.0031 0.106 Uiso 1 1 calc R
C43 C 0.1801(3) 1.7043(3) 0.01564(13) 0.082(3) Uani 1 1 d .
H43 H 0.1505 1.7725 -0.0035 0.098 Uiso 1 1 calc R
C51 C 0.1284(3) 1.6274(3) 0.04481(13) 0.064(2) Uani 1 1 d R
C52 C 0.1784(3) 1.5255(3) 0.06938(13) 0.063(2) Uani 1 1 d R
O53 O 0.1379(3) 1.4407(3) 0.09649(13) 0.0722(17) Uani 1 1 d R
C54 C 0.0474(3) 1.4578(3) 0.09904(13) 0.065(2) Uani 1 1 d R
C55 C -0.0026(3) 1.5598(3) 0.07447(13) 0.064(2) Uani 1 1 d R
C56 C 0.0379(3) 1.6446(3) 0.04736(13) 0.075(3) Uani 1 1 d R
C61 C 0.2682(6) 1.4986(8) 0.0702(3) 0.063(2) Uani 1 1 d .
H61 H 0.2984 1.4298 0.0884 0.076 Uiso 1 1 calc R
O62 O -0.0095(4) 1.7404(6) 0.0235(3) 0.104(2) Uani 1 1 d .
C63 C 0.0101(7) 1.3665(9) 0.1245(4) 0.085(3) Uani 1 1 d .
H63 H 0.0456 1.2985 0.1391 0.102 Uiso 1 1 calc R
C64 C -0.0802(7) 1.3767(10) 0.1284(4) 0.084(3) Uani 1 1 d .
C65 C -0.1315(7) 1.4788(10) 0.1053(4) 0.084(3) Uani 1 1 d .
H65 H -0.1920 1.4877 0.1075 0.101 Uiso 1 1 calc R
O66 O -0.1231(5) 1.2937(8) 0.1535(4) 0.125(3) Uani 1 1 d .
C67 C -0.0934(7) 1.5681(9) 0.0788(4) 0.085(3) Uani 1 1 d .
H67 H -0.1294 1.6353 0.0636 0.103 Uiso 1 1 calc R
C71 C -0.0782(7) 1.1832(11) 0.1733(6) 0.085(3) Uani 1 1 d .
C72 C -0.0787(7) 1.0906(12) 0.1369(5) 0.087(3) Uani 1 1 d .
H72 H -0.1051 1.0994 0.0984 0.105 Uiso 1 1 calc R
C73 C -0.0381(7) 0.9835(10) 0.1602(4) 0.083(3) Uani 1 1 d .
H73 H -0.0384 0.9177 0.1367 0.100 Uiso 1 1 calc R
C74 C 0.0026(6) 0.9702(10) 0.2166(4) 0.084(3) Uani 1 1 d .
C75 C 0.0002(8) 1.0674(12) 0.2519(5) 0.101(3) Uani 1 1 d .
H75 H 0.0271 1.0596 0.2904 0.121 Uiso 1 1 calc R
C76 C -0.0417(7) 1.1755(11) 0.2302(6) 0.098(3) Uani 1 1 d .
H76 H -0.0450 1.2405 0.2534 0.118 Uiso 1 1 calc R
C91 C 0.1747(8) 0.1255(11) 0.0562(4) 0.113(4) Uani 1 1 d .
H91 H 0.1334 0.1942 0.0413 0.135 Uiso 1 1 calc R
Cl92 Cl 0.2616(3) 0.1723(3) 0.11580(15) 0.187(2) Uani 1 1 d .
Cl93 Cl 0.2283(3) 0.0770(4) 0.00574(15) 0.1514(14) Uani 1 1 d .
Cl94 Cl 0.1090(3) 0.0045(4) 0.0688(2) 0.1794(18) Uani 1 1 d .
C81 C 0.2227(10) 0.2635(10) -0.1827(4) 0.132(5) Uani 1 1 d .
H81 H 0.1572 0.2781 -0.1853 0.158 Uiso 1 1 calc R
Cl82 Cl 0.2686(3) 0.3972(4) -0.20138(18) 0.1867(19) Uani 1 1 d .
Cl83 Cl 0.2772(4) 0.2164(4) -0.11647(15) 0.195(2) Uani 1 1 d .
Cl84 Cl 0.2272(4) 0.1518(5) -0.23173(18) 0.202(2) Uani 1 1 d .

loop_
_atom_site_aniso_label
_atom_site_aniso_U_11
_atom_site_aniso_U_22
_atom_site_aniso_U_33
_atom_site_aniso_U_23
_atom_site_aniso_U_13
_atom_site_aniso_U_12
S1 0.0869(19) 0.092(2) 0.0749(17) 0.0125(16) 0.0263(14) -0.0097(17)
O11 0.104(5) 0.141(7) 0.094(5) 0.028(5) 0.036(4) -0.015(5)
O12 0.097(5) 0.076(5) 0.117(5) 0.008(4) 0.022(4) -0.029(4)
C11 0.065(7) 0.089(8) 0.079(6) 0.026(6) 0.027(6) 0.005(6)
C12 0.087(8) 0.085(8) 0.105(8) -0.014(6) 0.042(7) -0.015(6)
C13 0.091(8) 0.062(7) 0.085(7) -0.020(5) 0.010(6) -0.015(6)
C14 0.070(6) 0.071(6) 0.059(6) 0.019(5) 0.020(5) 0.022(6)
C15 0.078(8) 0.120(9) 0.087(7) -0.023(7) 0.023(6) -0.015(7)
C16 0.075(8) 0.172(12) 0.079(7) -0.026(8) 0.033(6) -0.021(8)
C21 0.087(7) 0.066(6) 0.065(6) 0.006(5) 0.031(5) 0.016(6)
C22 0.085(8) 0.079(7) 0.085(7) -0.023(6) 0.018(6) -0.013(6)
C23 0.087(8) 0.089(7) 0.080(7) -0.032(6) 0.016(6) -0.012(6)
C24 0.094(8) 0.128(10) 0.070(6) -0.021(7) 0.028(7) -0.010(8)
C25 0.086(8) 0.082(7) 0.102(9) 0.000(6) 0.035(6) -0.032(6)
C26 0.074(7) 0.089(8) 0.060(6) -0.018(6) 0.022(5) 0.001(6)
S27 0.0713(19) 0.102(2) 0.0947(19) 0.0035(17) 0.0295(15) -0.0024(16)
O28 0.117(6) 0.129(6) 0.097(5) -0.009(5) 0.042(4) 0.028(5)
O29 0.067(5) 0.141(7) 0.126(6) 0.014(5) 0.014(4) -0.013(4)
C31 0.067(7) 0.082(7) 0.054(5) -0.014(5) 0.008(5) -0.023(6)
C32 0.071(7) 0.089(8) 0.080(6) -0.016(6) 0.028(6) -0.021(6)
C33 0.070(7) 0.105(9) 0.089(7) -0.007(7) 0.029(5) 0.003(7)
C34 0.099(9) 0.077(8) 0.075(7) 0.000(6) 0.051(6) -0.015(7)
C35 0.084(8) 0.132(11) 0.078(7) -0.023(7) 0.031(7) -0.049(8)
C36 0.082(8) 0.092(8) 0.080(7) 0.006(7) 0.021(6) -0.010(7)
O37 0.110(6) 0.069(5) 0.148(6) 0.012(4) 0.070(5) 0.007(5)
C41 0.069(7) 0.071(7) 0.080(6) 0.006(6) 0.017(5) 0.017(6)
C42 0.101(8) 0.092(8) 0.075(6) 0.005(6) 0.031(6) -0.004(7)
C43 0.127(10) 0.054(6) 0.055(5) 0.000(4) 0.011(6) 0.013(6)
C51 0.071(6) 0.046(6) 0.073(6) 0.005(5) 0.021(5) -0.005(5)
C52 0.053(6) 0.058(6) 0.078(6) -0.009(5) 0.020(5) 0.001(5)
O53 0.063(4) 0.061(4) 0.095(4) 0.010(3) 0.027(3) 0.000(3)
C54 0.064(7) 0.060(6) 0.062(5) -0.006(5) 0.002(5) -0.014(6)
C55 0.054(6) 0.050(6) 0.078(6) 0.012(5) 0.004(5) -0.006(5)
C56 0.081(7) 0.053(6) 0.076(6) -0.007(5) -0.004(5) 0.018(6)
C61 0.078(7) 0.049(6) 0.068(5) -0.001(4) 0.030(5) -0.006(5)
O62 0.084(5) 0.088(5) 0.131(6) 0.018(4) 0.017(4) 0.007(4)
C63 0.079(8) 0.059(7) 0.112(8) 0.001(6) 0.020(6) 0.015(6)
C64 0.050(7) 0.076(8) 0.126(9) 0.012(6) 0.026(6) 0.010(6)
C65 0.057(6) 0.088(8) 0.110(8) -0.023(7) 0.028(6) 0.000(7)
O66 0.099(6) 0.083(6) 0.218(9) 0.028(6) 0.083(6) 0.012(5)
C67 0.076(7) 0.059(7) 0.109(8) 0.000(6) 0.007(6) 0.016(6)
C71 0.060(7) 0.077(9) 0.128(10) 0.006(8) 0.043(7) -0.013(6)
C72 0.079(7) 0.093(9) 0.092(8) 0.005(8) 0.029(6) -0.004(7)
C73 0.085(8) 0.094(9) 0.071(7) -0.013(6) 0.024(6) -0.002(6)
C74 0.073(7) 0.093(8) 0.086(8) 0.005(7) 0.025(6) -0.031(6)
C75 0.111(9) 0.103(9) 0.090(8) -0.029(8) 0.032(7) -0.019(8)
C76 0.087(8) 0.076(9) 0.133(11) -0.034(8) 0.034(7) 0.005(7)
C91 0.135(10) 0.123(10) 0.075(7) 0.015(7) 0.022(6) 0.019(8)
Cl92 0.240(5) 0.126(3) 0.135(3) -0.026(2) -0.043(3) 0.073(3)
Cl93 0.134(3) 0.191(4) 0.141(3) 0.004(3) 0.058(2) 0.004(3)
Cl94 0.175(4) 0.140(4) 0.260(5) 0.055(3) 0.121(4) 0.003(3)
C81 0.171(12) 0.088(8) 0.107(8) -0.011(7) -0.007(8) -0.045(8)
Cl82 0.194(4) 0.169(4) 0.186(4) 0.020(3) 0.037(3) -0.055(3)
Cl83 0.242(5) 0.204(5) 0.121(3) 0.015(3) 0.021(3) 0.067(4)
Cl84 0.235(5) 0.199(5) 0.159(4) -0.056(3) 0.039(3) 0.006(4)

loop_
_atom_type_symbol
_atom_type_description
_atom_type_scat_dispersion_real
_atom_type_scat_dispersion_imag
_atom_type_scat_source
C C 0.0033 0.0016 'International Tables Vol C Tables 4.2.6.8 and 6.1.1.4'
H H 0.0000 0.0000 'International Tables Vol C Tables 4.2.6.8 and 6.1.1.4'
N N 0.0061 0.0033 'International Tables Vol C Tables 4.2.6.8 and 6.1.1.4'
O O 0.0106 0.0060 'International Tables Vol C Tables 4.2.6.8 and 6.1.1.4'
S S 0.1246 0.1234 'International Tables Vol C Tables 4.2.6.8 and 6.1.1.4'
Cl Cl 0.1484 0.1585 'International Tables Vol C Tables 4.2.6.8 and 6.1.1.4'

loop_
_geom_angle_atom_site_label_1
_geom_angle_atom_site_label_2
_geom_angle_atom_site_label_3
_geom_angle
O12 S1 O11 120.0(4)
O12 S1 C11 107.7(5)
O11 S1 C11 109.4(5)
O12 S1 C74 109.0(4)
O11 S1 C74 106.4(5)
C11 S1 C74 102.9(4)
C12 C11 C16 117.9(10)
C12 C11 S1 122.2(9)
C16 C11 S1 119.9(9)
C11 C12 C13 121.9(10)
C12 C13 C14 122.8(10)
C13 C14 C15 115.4(9)
C13 C14 C21 125.6(9)
C15 C14 C21 118.4(9)
C16 C15 C14 120.2(9)
C15 C16 C11 121.7(10)
C22 C21 C23 113.9(9)
C22 C21 C14 124.4(9)
C23 C21 C14 121.5(9)
C25 C22 C21 121.2(9)
C24 C23 C21 124.5(9)
C26 C24 C23 116.8(9)
C26 C25 C22 119.6(9)
C24 C26 C25 123.8(10)
C24 C26 S27 119.3(8)
C25 C26 S27 116.6(8)
O28 S27 O29 120.4(5)
O28 S27 C31 107.8(4)
O29 S27 C31 107.6(5)
O28 S27 C26 106.8(5)
O29 S27 C26 109.9(5)
C31 S27 C26 102.9(5)
C36 C31 C32 119.7(10)
C36 C31 S27 119.8(8)
C32 C31 S27 120.6(8)
C31 C32 C33 119.6(9)
C34 C33 C32 120.2(9)
O37 C34 C35 122.5(11)
O37 C34 C33 120.2(10)
C35 C34 C33 117.2(11)
C36 C35 C34 121.1(10)
C31 C36 C35 122.1(10)
C34 O37 C41 120.1(8)
C42 C41 C61 123.2(10)
C42 C41 O37 111.3(10)
C61 C41 O37 125.5(9)
C43 C42 C41 117.7(9)
C42 C43 C51 123.4(5)
C56 C51 C52 120.0
C56 C51 C43 127.2(8)
C52 C51 C43 112.8(8)
C61 C52 O53 114.3(4)
C61 C52 C51 125.7(4)
O53 C52 C51 120.0
C52 O53 C54 120.0
C63 C54 C55 123.2(4)
C63 C54 O53 116.7(4)
C55 C54 O53 120.0
C56 C55 C54 120.0
C56 C55 C67 124.4(5)
C54 C55 C67 115.6(5)
O62 C56 C51 119.8(4)
O62 C56 C55 120.1(4)
C51 C56 C55 120.0
C52 C61 C41 117.2(8)
C54 C63 C64 120.2(8)
O66 C64 C63 125.1(10)
O66 C64 C65 116.8(10)
C63 C64 C65 118.1(10)
C64 C65 C67 120.8(10)
C64 O66 C71 119.7(8)
C65 C67 C55 122.0(8)
C72 C71 C76 124.5(11)
C72 C71 O66 120.1(12)
C76 C71 O66 115.2(12)
C71 C72 C73 116.4(10)
C74 C73 C72 122.4(10)
C73 C74 C75 118.7(10)
C73 C74 S1 120.3(9)
C75 C74 S1 121.0(9)
C76 C75 C74 120.4(10)
C71 C76 C75 117.5(10)
Cl94 C91 Cl92 113.4(6)
Cl94 C91 Cl93 107.2(7)
Cl92 C91 Cl93 108.2(7)
Cl83 C81 Cl82 113.6(6)
Cl83 C81 Cl84 111.0(7)
Cl82 C81 Cl84 108.1(8)

loop_
_geom_bond_atom_site_label_1
_geom_bond_atom_site_label_2
_geom_bond_distance
S1 O12 1.439(6)
S1 O11 1.444(7)
S1 C11 1.745(10)
S1 C74 1.795(11)
C11 C12 1.356(12)
C11 C16 1.397(13)
C12 C13 1.378(13)
C13 C14 1.382(12)
C14 C15 1.456(12)
C14 C21 1.516(12)
C15 C16 1.376(13)
C21 C22 1.408(12)
C21 C23 1.415(12)
C22 C25 1.384(12)
C23 C24 1.399(12)
C24 C26 1.307(12)
C25 C26 1.366(12)
C26 S27 1.794(10)
S27 O28 1.443(7)
S27 O29 1.453(7)
S27 C31 1.742(10)
C31 C36 1.355(12)
C31 C32 1.385(11)
C32 C33 1.416(13)
C33 C34 1.411(13)
C34 O37 1.381(11)
C34 C35 1.405(13)
C35 C36 1.366(14)
O37 C41 1.404(11)
C41 C42 1.379(12)
C41 C61 1.385(12)
C42 C43 1.367(11)
C43 C51 1.473(11)
C51 C56 1.3899
C51 C52 1.3900
C52 C61 1.373(10)
C52 O53 1.3899
O53 C54 1.3901
C54 C63 1.390(11)
C54 C55 1.3900
C55 C56 1.3900
C55 C67 1.401(11)
C56 O62 1.315(7)
C63 C64 1.390(12)
C64 O66 1.367(11)
C64 C65 1.391(13)
C65 C67 1.394(13)
O66 C71 1.410(12)
C71 C72 1.362(13)
C71 C76 1.365(14)
C72 C73 1.376(13)
C73 C74 1.369(12)
C74 C75 1.392(13)
C75 C76 1.381(14)
C91 Cl94 1.738(12)
C91 Cl92 1.746(11)
C91 Cl93 1.760(11)
C81 Cl83 1.697(11)
C81 Cl82 1.744(12)
C81 Cl84 1.747(12)

loop_
_cod_related_entry_id
_cod_related_entry_code
_cod_related_entry_database
1 30651720 ChemSpider
